data_4119470
loop_
_publ_author_name
'Marc-Etienne Moret'
'Limei Zhang'
'Jonas C. Peters'

_publ_section_title
;
 A Polar Copper-Boron One-Electron \s-Bond
;
_journal_name_full 'Journal of the American Chemical Society'
_journal_page_first 3792
_journal_page_last 3795
_journal_paper_doi 10.1021/ja4006578
_journal_volume 135
_journal_year 2013
_chemical_formula_sum 'C36 H54 B Cu P3'
_chemical_formula_weight 654.05
_chemical_name_systematic
; 
 ? 
;
_space_group_IT_number 2
_symmetry_cell_setting triclinic
_symmetry_space_group_name_Hall '-P 1'
_symmetry_space_group_name_H-M 'P -1'
_atom_sites_solution_hydrogens geom
_atom_sites_solution_primary direct
_atom_sites_solution_secondary difmap
_audit_creation_method SHELXL-97
_cell_angle_alpha 77.562(2)
_cell_angle_beta 78.236(2)
_cell_angle_gamma 61.599(2)
_cell_formula_units_Z 2
_cell_length_a 10.9624(4)
_cell_length_b 11.1511(4)
_cell_length_c 16.6631(7)
_cell_measurement_reflns_used 9929
_cell_measurement_temperature 100(2)
_cell_measurement_theta_max 39.89
_cell_measurement_theta_min 2.21
_cell_volume 1737.48(12)
_computing_cell_refinement 'SAINT V7.68A (Bruker, 2007)'
_computing_data_collection 'Bruker SMART v5.054 (Bruker, 2007)'
_computing_data_reduction 'SAINT V7.68A (Bruker, 2007)'
_computing_molecular_graphics 'Bruker SHELXTL'
_computing_publication_material 'Bruker SHELXTL'
_computing_structure_refinement 'SHELXL-97 (Sheldrick, 2008)'
_computing_structure_solution 'SHELXS-97 (Sheldrick, 2008)'
_diffrn_ambient_temperature 100(2)
_diffrn_detector_area_resol_mean 8.19
_diffrn_measured_fraction_theta_full 1.000
_diffrn_measured_fraction_theta_max 0.946
_diffrn_measurement_device_type 'Bruker SMART 1000'
_diffrn_measurement_method '\w and \f scans'
_diffrn_radiation_monochromator graphite
_diffrn_radiation_source 'fine-focus sealed tube'
_diffrn_radiation_type MoK\a
_diffrn_radiation_wavelength 0.71073
_diffrn_reflns_av_R_equivalents 0.0515
_diffrn_reflns_av_sigmaI/netI 0.0657
_diffrn_reflns_limit_h_max 20
_diffrn_reflns_limit_h_min -21
_diffrn_reflns_limit_k_max 21
_diffrn_reflns_limit_k_min -21
_diffrn_reflns_limit_l_max 31
_diffrn_reflns_limit_l_min -32
_diffrn_reflns_number 92896
_diffrn_reflns_theta_full 25.00
_diffrn_reflns_theta_max 43.54
_diffrn_reflns_theta_min 1.26
_exptl_absorpt_coefficient_mu 0.790
_exptl_absorpt_correction_T_max 0.8974
_exptl_absorpt_correction_T_min 0.7750
_exptl_absorpt_correction_type multi-scan
_exptl_absorpt_process_details 'SADABS v2008/1 (Bruker-AXS, 2001)'
_exptl_crystal_colour purple
_exptl_crystal_density_diffrn 1.250
_exptl_crystal_description plate
_exptl_crystal_F_000 698
_exptl_crystal_size_max 0.34
_exptl_crystal_size_mid 0.25
_exptl_crystal_size_min 0.14
_refine_diff_density_max 1.956
_refine_diff_density_min -0.740
_refine_diff_density_rms 0.123
_refine_ls_extinction_method none
_refine_ls_goodness_of_fit_ref 1.036
_refine_ls_hydrogen_treatment constr
_refine_ls_matrix_type full
_refine_ls_number_parameters 382
_refine_ls_number_reflns 25085
_refine_ls_number_restraints 0
_refine_ls_restrained_S_all 1.036
_refine_ls_R_factor_all 0.0856
_refine_ls_R_factor_gt 0.0497
_refine_ls_shift/su_max 0.001
_refine_ls_shift/su_mean 0.000
_refine_ls_structure_factor_coef Fsqd
_refine_ls_weighting_details 'calc w=1/[\s^2^(Fo^2^)+(0.0343P)^2^+1.3895P] where P=(Fo^2^+2Fc^2^)/3'
_refine_ls_weighting_scheme calc
_refine_ls_wR_factor_gt 0.1003
_refine_ls_wR_factor_ref 0.1144
_reflns_number_gt 17193
_reflns_number_total 25085
_reflns_threshold_expression >2sigma(I)
_cod_data_source_file ja4006578_si_002_1.cif
_cod_data_source_block mem137_0m
_cod_database_code 4119470

loop_
_symmetry_equiv_pos_as_xyz
'x, y, z'
'-x, -y, -z'

loop_
_atom_site_label
_atom_site_type_symbol
_atom_site_fract_x
_atom_site_fract_y
_atom_site_fract_z
_atom_site_U_iso_or_equiv
_atom_site_adp_type
_atom_site_occupancy
_atom_site_symmetry_multiplicity
_atom_site_calc_flag
_atom_site_refinement_flags
Cu Cu 0.118897(14) 0.307125(14) 0.201992(9) 0.00773(3) Uani 1 1 d .
P2 P -0.05574(3) 0.47884(3) 0.269505(18) 0.00812(5) Uani 1 1 d .
P3 P 0.09100(3) 0.12320(3) 0.188452(18) 0.00813(5) Uani 1 1 d .
P1 P 0.33050(3) 0.30581(3) 0.171000(18) 0.00825(5) Uani 1 1 d .
C8 C -0.07932(11) 0.37785(11) 0.36754(7) 0.00915(16) Uani 1 1 d .
C2 C 0.36666(11) 0.29820(12) 0.27461(7) 0.01022(16) Uani 1 1 d .
C18 C 0.35544(12) -0.06847(12) 0.36538(7) 0.01169(17) Uani 1 1 d .
H18 H 0.3818 -0.0424 0.4072 0.014 Uiso 1 1 calc R
C14 C 0.21721(11) -0.01126(11) 0.25519(7) 0.00911(16) Uani 1 1 d .
C22 C 0.49654(12) 0.16560(12) 0.12683(7) 0.01153(17) Uani 1 1 d .
H22 H 0.4774 0.1510 0.0745 0.014 Uiso 1 1 calc R
C25 C -0.05057(12) 0.62798(12) 0.30138(8) 0.01192(18) Uani 1 1 d .
H25 H -0.0268 0.6816 0.2498 0.014 Uiso 1 1 calc R
C34 C -0.06970(12) 0.09651(12) 0.22111(7) 0.01111(17) Uani 1 1 d .
H34 H -0.1451 0.1728 0.1895 0.013 Uiso 1 1 calc R
C7 C 0.03711(11) 0.25030(11) 0.38806(7) 0.00892(16) Uani 1 1 d .
C15 C 0.28202(12) -0.15071(12) 0.24462(8) 0.01224(18) Uani 1 1 d .
H15 H 0.2566 -0.1784 0.2032 0.015 Uiso 1 1 calc R
C19 C 0.33872(13) 0.46147(12) 0.10687(7) 0.01229(18) Uani 1 1 d .
H19 H 0.4316 0.4564 0.1089 0.015 Uiso 1 1 calc R
C3 C 0.45831(13) 0.34402(14) 0.28928(8) 0.0145(2) Uani 1 1 d .
H3 H 0.5044 0.3807 0.2439 0.017 Uiso 1 1 calc R
C12 C 0.01745(12) 0.16970(12) 0.46252(7) 0.01139(17) Uani 1 1 d .
H12 H 0.0934 0.0840 0.4787 0.014 Uiso 1 1 calc R
C9 C -0.20681(12) 0.42001(12) 0.41898(8) 0.01248(18) Uani 1 1 d .
H9 H -0.2831 0.5061 0.4040 0.015 Uiso 1 1 calc R
C1 C 0.29413(11) 0.24504(11) 0.34106(7) 0.00967(16) Uani 1 1 d .
C11 C -0.10986(13) 0.21166(13) 0.51333(7) 0.01345(19) Uani 1 1 d .
H11 H -0.1195 0.1543 0.5629 0.016 Uiso 1 1 calc R
C13 C 0.25249(11) 0.03405(11) 0.31645(7) 0.00903(16) Uani 1 1 d .
C31 C 0.14685(13) 0.06678(12) 0.08388(7) 0.01209(18) Uani 1 1 d .
H31 H 0.1581 -0.0289 0.0891 0.015 Uiso 1 1 calc R
C16 C 0.38310(13) -0.24886(12) 0.29417(8) 0.01394(19) Uani 1 1 d .
H16 H 0.4265 -0.3432 0.2870 0.017 Uiso 1 1 calc R
C28 C -0.22498(12) 0.56640(12) 0.22505(7) 0.01142(17) Uani 1 1 d .
H28 H -0.2996 0.6233 0.2659 0.014 Uiso 1 1 calc R
C36 C -0.12110(13) 0.10631(13) 0.31332(8) 0.0148(2) Uani 1 1 d .
H36A H -0.2108 0.1028 0.3263 0.022 Uiso 1 1 calc R
H36B H -0.1329 0.1932 0.3261 0.022 Uiso 1 1 calc R
H36C H -0.0525 0.0291 0.3465 0.022 Uiso 1 1 calc R
C6 C 0.32131(13) 0.23911(14) 0.42121(8) 0.0147(2) Uani 1 1 d .
H6 H 0.2748 0.2041 0.4673 0.018 Uiso 1 1 calc R
C10 C -0.22279(13) 0.33732(13) 0.49159(8) 0.0145(2) Uani 1 1 d .
H10 H -0.3096 0.3661 0.5260 0.017 Uiso 1 1 calc R
C17 C 0.41941(12) -0.20629(12) 0.35443(8) 0.01283(18) Uani 1 1 d .
H17 H 0.4887 -0.2722 0.3884 0.015 Uiso 1 1 calc R
C30 C -0.26594(13) 0.46396(13) 0.20531(8) 0.0148(2) Uani 1 1 d .
H30A H -0.3545 0.5140 0.1813 0.022 Uiso 1 1 calc R
H30B H -0.2767 0.4049 0.2563 0.022 Uiso 1 1 calc R
H30C H -0.1930 0.4071 0.1657 0.022 Uiso 1 1 calc R
C24 C 0.53613(13) 0.03027(13) 0.18559(8) 0.0160(2) Uani 1 1 d .
H24A H 0.6194 -0.0429 0.1602 0.024 Uiso 1 1 calc R
H24B H 0.4586 0.0062 0.1965 0.024 Uiso 1 1 calc R
H24C H 0.5557 0.0408 0.2378 0.024 Uiso 1 1 calc R
C35 C -0.05426(14) -0.03919(13) 0.20229(9) 0.0158(2) Uani 1 1 d .
H35A H 0.0168 -0.1167 0.2337 0.024 Uiso 1 1 calc R
H35B H -0.0260 -0.0448 0.1430 0.024 Uiso 1 1 calc R
H35C H -0.1438 -0.0427 0.2181 0.024 Uiso 1 1 calc R
C33 C 0.28603(14) 0.06760(15) 0.04688(8) 0.0169(2) Uani 1 1 d .
H33A H 0.3129 0.0388 -0.0083 0.025 Uiso 1 1 calc R
H33B H 0.3580 0.0038 0.0827 0.025 Uiso 1 1 calc R
H33C H 0.2764 0.1607 0.0425 0.025 Uiso 1 1 calc R
C29 C -0.21190(15) 0.66156(13) 0.14614(8) 0.0173(2) Uani 1 1 d .
H29A H -0.1382 0.6069 0.1059 0.026 Uiso 1 1 calc R
H29B H -0.1883 0.7289 0.1594 0.026 Uiso 1 1 calc R
H29C H -0.3008 0.7098 0.1226 0.026 Uiso 1 1 calc R
C32 C 0.03364(15) 0.16314(15) 0.02712(8) 0.0187(2) Uani 1 1 d .
H32A H 0.0166 0.2583 0.0251 0.028 Uiso 1 1 calc R
H32B H -0.0529 0.1556 0.0488 0.028 Uiso 1 1 calc R
H32C H 0.0650 0.1371 -0.0287 0.028 Uiso 1 1 calc R
C5 C 0.41417(15) 0.28281(16) 0.43533(8) 0.0195(2) Uani 1 1 d .
H5 H 0.4308 0.2759 0.4903 0.023 Uiso 1 1 calc R
C23 C 0.62188(13) 0.19745(15) 0.10510(10) 0.0185(2) Uani 1 1 d .
H23A H 0.6398 0.2183 0.1544 0.028 Uiso 1 1 calc R
H23B H 0.6015 0.2769 0.0617 0.028 Uiso 1 1 calc R
H23C H 0.7044 0.1175 0.0853 0.028 Uiso 1 1 calc R
C21 C 0.22412(15) 0.59443(13) 0.13743(9) 0.0173(2) Uani 1 1 d .
H21A H 0.2322 0.6734 0.1020 0.026 Uiso 1 1 calc R
H21B H 0.2340 0.5947 0.1945 0.026 Uiso 1 1 calc R
H21C H 0.1326 0.6007 0.1354 0.026 Uiso 1 1 calc R
C27 C -0.18932(14) 0.72776(13) 0.34458(9) 0.0167(2) Uani 1 1 d .
H27A H -0.2173 0.6780 0.3949 0.025 Uiso 1 1 calc R
H27B H -0.2615 0.7670 0.3072 0.025 Uiso 1 1 calc R
H27C H -0.1777 0.8019 0.3593 0.025 Uiso 1 1 calc R
C26 C 0.06433(15) 0.57923(14) 0.35681(9) 0.0181(2) Uani 1 1 d .
H26A H 0.0702 0.6590 0.3679 0.027 Uiso 1 1 calc R
H26B H 0.1540 0.5181 0.3289 0.027 Uiso 1 1 calc R
H26C H 0.0424 0.5294 0.4092 0.027 Uiso 1 1 calc R
C4 C 0.48252(14) 0.33638(16) 0.36932(9) 0.0186(2) Uani 1 1 d .
H4 H 0.5448 0.3673 0.3788 0.022 Uiso 1 1 calc R
C20 C 0.32530(16) 0.46077(15) 0.01710(8) 0.0185(2) Uani 1 1 d .
H20A H 0.2375 0.4591 0.0149 0.028 Uiso 1 1 calc R
H20B H 0.4039 0.3790 -0.0037 0.028 Uiso 1 1 calc R
H20C H 0.3260 0.5437 -0.0173 0.028 Uiso 1 1 calc R
B B 0.18466(13) 0.19342(13) 0.32961(8) 0.00906(18) Uani 1 1 d .

loop_
_atom_site_aniso_label
_atom_site_aniso_U_11
_atom_site_aniso_U_22
_atom_site_aniso_U_33
_atom_site_aniso_U_23
_atom_site_aniso_U_13
_atom_site_aniso_U_12
Cu 0.00774(5) 0.00802(5) 0.00823(5) -0.00171(4) -0.00022(4) -0.00424(4)
P2 0.00832(11) 0.00725(10) 0.00842(11) -0.00123(8) 0.00029(8) -0.00365(9)
P3 0.00919(11) 0.00784(10) 0.00869(11) -0.00109(8) -0.00207(8) -0.00453(9)
P1 0.00825(11) 0.00941(11) 0.00849(11) -0.00198(9) 0.00010(8) -0.00522(9)
C8 0.0094(4) 0.0088(4) 0.0088(4) -0.0009(3) 0.0005(3) -0.0045(3)
C2 0.0097(4) 0.0121(4) 0.0109(4) -0.0034(3) -0.0004(3) -0.0061(3)
C18 0.0117(4) 0.0116(4) 0.0109(4) -0.0008(3) -0.0029(3) -0.0043(4)
C14 0.0093(4) 0.0079(4) 0.0105(4) -0.0018(3) -0.0015(3) -0.0038(3)
C22 0.0092(4) 0.0125(4) 0.0131(5) -0.0035(4) 0.0007(3) -0.0050(3)
C25 0.0135(4) 0.0094(4) 0.0130(5) -0.0036(3) 0.0007(3) -0.0053(4)
C34 0.0118(4) 0.0105(4) 0.0138(5) -0.0008(3) -0.0033(3) -0.0070(4)
C7 0.0097(4) 0.0093(4) 0.0086(4) -0.0016(3) -0.0008(3) -0.0049(3)
C15 0.0132(4) 0.0095(4) 0.0138(5) -0.0031(3) -0.0021(3) -0.0042(4)
C19 0.0142(5) 0.0122(4) 0.0123(5) -0.0012(4) 0.0007(3) -0.0085(4)
C3 0.0134(5) 0.0198(5) 0.0158(5) -0.0053(4) -0.0009(4) -0.0110(4)
C12 0.0127(4) 0.0110(4) 0.0095(4) 0.0003(3) -0.0012(3) -0.0054(4)
C9 0.0105(4) 0.0104(4) 0.0134(5) -0.0014(3) 0.0020(3) -0.0036(3)
C1 0.0094(4) 0.0103(4) 0.0101(4) -0.0023(3) -0.0016(3) -0.0045(3)
C11 0.0164(5) 0.0145(5) 0.0095(4) -0.0002(4) 0.0008(3) -0.0085(4)
C13 0.0090(4) 0.0097(4) 0.0085(4) -0.0012(3) -0.0003(3) -0.0045(3)
C31 0.0147(5) 0.0132(4) 0.0109(4) -0.0033(4) -0.0018(3) -0.0075(4)
C16 0.0131(5) 0.0093(4) 0.0172(5) -0.0022(4) -0.0017(4) -0.0031(4)
C28 0.0101(4) 0.0101(4) 0.0124(4) -0.0017(3) -0.0011(3) -0.0033(3)
C36 0.0137(5) 0.0170(5) 0.0161(5) -0.0022(4) -0.0008(4) -0.0093(4)
C6 0.0163(5) 0.0208(5) 0.0104(4) -0.0032(4) -0.0025(4) -0.0104(4)
C10 0.0138(5) 0.0154(5) 0.0120(5) -0.0018(4) 0.0034(4) -0.0067(4)
C17 0.0102(4) 0.0108(4) 0.0132(5) 0.0007(4) -0.0024(3) -0.0019(4)
C30 0.0142(5) 0.0138(5) 0.0180(5) -0.0001(4) -0.0047(4) -0.0073(4)
C24 0.0140(5) 0.0130(5) 0.0165(5) -0.0024(4) 0.0011(4) -0.0035(4)
C35 0.0172(5) 0.0133(5) 0.0213(6) -0.0036(4) -0.0028(4) -0.0098(4)
C33 0.0164(5) 0.0218(6) 0.0143(5) -0.0069(4) 0.0021(4) -0.0098(5)
C29 0.0208(6) 0.0126(5) 0.0174(5) 0.0046(4) -0.0070(4) -0.0075(4)
C32 0.0222(6) 0.0242(6) 0.0124(5) -0.0007(4) -0.0070(4) -0.0115(5)
C5 0.0213(6) 0.0303(7) 0.0136(5) -0.0069(5) -0.0040(4) -0.0148(5)
C23 0.0102(5) 0.0202(6) 0.0269(7) -0.0074(5) 0.0028(4) -0.0084(4)
C21 0.0210(6) 0.0114(5) 0.0184(6) -0.0022(4) 0.0018(4) -0.0078(4)
C27 0.0180(5) 0.0124(5) 0.0189(6) -0.0077(4) 0.0040(4) -0.0063(4)
C26 0.0192(5) 0.0163(5) 0.0215(6) -0.0074(4) -0.0050(4) -0.0073(4)
C4 0.0169(5) 0.0281(6) 0.0191(6) -0.0079(5) -0.0031(4) -0.0144(5)
C20 0.0254(6) 0.0191(5) 0.0125(5) 0.0000(4) -0.0006(4) -0.0128(5)
B 0.0086(4) 0.0098(4) 0.0092(5) -0.0019(4) -0.0012(3) -0.0041(4)

loop_
_atom_type_symbol
_atom_type_description
_atom_type_scat_dispersion_real
_atom_type_scat_dispersion_imag
_atom_type_scat_source
C C 0.0033 0.0016 'International Tables Vol C Tables 4.2.6.8 and 6.1.1.4'
H H 0.0000 0.0000 'International Tables Vol C Tables 4.2.6.8 and 6.1.1.4'
B B 0.0013 0.0007 'International Tables Vol C Tables 4.2.6.8 and 6.1.1.4'
P P 0.1023 0.0942 'International Tables Vol C Tables 4.2.6.8 and 6.1.1.4'
Cu Cu 0.3201 1.2651 'International Tables Vol C Tables 4.2.6.8 and 6.1.1.4'

loop_
_geom_angle_atom_site_label_1
_geom_angle_atom_site_label_2
_geom_angle_atom_site_label_3
_geom_angle
P1 Cu P2 117.891(12)
P1 Cu P3 121.202(12)
P2 Cu P3 119.935(12)
P1 Cu B 87.21(3)
P2 Cu B 86.69(3)
P3 Cu B 86.28(3)
C8 P2 C28 107.36(5)
C8 P2 C25 103.64(5)
C28 P2 C25 101.18(5)
C8 P2 Cu 99.33(4)
C28 P2 Cu 115.24(4)
C25 P2 Cu 128.17(4)
C14 P3 C31 106.00(5)
C14 P3 C34 103.80(5)
C31 P3 C34 100.99(5)
C14 P3 Cu 99.96(4)
C31 P3 Cu 116.17(4)
C34 P3 Cu 127.65(4)
C2 P1 C19 107.50(5)
C2 P1 C22 102.98(5)
C19 P1 C22 100.73(5)
C2 P1 Cu 99.92(4)
C19 P1 Cu 117.44(4)
C22 P1 Cu 126.31(4)
C9 C8 C7 121.20(10)
C9 C8 P2 122.42(9)
C7 C8 P2 116.33(8)
C3 C2 C1 121.08(11)
C3 C2 P1 122.90(9)
C1 C2 P1 116.01(8)
C17 C18 C13 122.13(11)
C15 C14 C13 121.22(10)
C15 C14 P3 122.70(9)
C13 C14 P3 115.99(8)
C24 C22 C23 109.23(10)
C24 C22 P1 110.49(8)
C23 C22 P1 115.07(8)
C26 C25 C27 108.88(10)
C26 C25 P2 111.53(8)
C27 C25 P2 114.61(8)
C36 C34 C35 108.52(10)
C36 C34 P3 112.13(8)
C35 C34 P3 114.60(8)
C12 C7 C8 116.41(10)
C12 C7 B 120.06(10)
C8 C7 B 123.49(9)
C16 C15 C14 120.77(11)
C21 C19 C20 109.93(11)
C21 C19 P1 112.21(8)
C20 C19 P1 108.28(8)
C4 C3 C2 120.89(12)
C11 C12 C7 122.22(11)
C10 C9 C8 120.82(11)
C6 C1 C2 116.33(10)
C6 C1 B 119.50(10)
C2 C1 B 124.16(10)
C10 C11 C12 120.22(11)
C18 C13 C14 116.33(10)
C18 C13 B 120.29(10)
C14 C13 B 123.36(10)
C33 C31 C32 110.16(11)
C33 C31 P3 110.75(8)
C32 C31 P3 109.23(9)
C15 C16 C17 118.83(11)
C30 C28 C29 109.78(10)
C30 C28 P2 112.05(8)
C29 C28 P2 108.49(8)
C5 C6 C1 122.32(12)
C9 C10 C11 119.13(11)
C18 C17 C16 120.72(11)
C4 C5 C6 120.33(12)
C3 C4 C5 119.04(12)
C13 B C1 115.18(9)
C13 B C7 115.78(9)
C1 B C7 116.11(9)
C13 B Cu 102.52(7)
C1 B Cu 102.10(7)
C7 B Cu 101.85(7)

loop_
_geom_bond_atom_site_label_1
_geom_bond_atom_site_label_2
_geom_bond_distance
Cu P1 2.2650(3)
Cu P2 2.2715(3)
Cu P3 2.2749(3)
Cu B 2.2899(13)
P2 C8 1.8209(11)
P2 C28 1.8627(12)
P2 C25 1.8797(12)
P3 C14 1.8261(11)
P3 C31 1.8649(12)
P3 C34 1.8778(11)
P1 C2 1.8245(12)
P1 C19 1.8637(12)
P1 C22 1.8819(12)
C8 C9 1.4032(15)
C8 C7 1.4180(15)
C2 C3 1.4044(16)
C2 C1 1.4200(16)
C18 C17 1.3894(17)
C18 C13 1.4113(16)
C14 C15 1.4034(15)
C14 C13 1.4198(15)
C22 C24 1.5291(17)
C22 C23 1.5333(17)
C25 C26 1.5304(18)
C25 C27 1.5357(17)
C34 C36 1.5333(18)
C34 C35 1.5349(16)
C7 C12 1.4101(15)
C7 B 1.6171(16)
C15 C16 1.3919(17)
C19 C21 1.5258(17)
C19 C20 1.5346(18)
C3 C4 1.3893(19)
C12 C11 1.3968(17)
C9 C10 1.3897(17)
C1 C6 1.4078(16)
C1 B 1.6142(16)
C11 C10 1.3933(18)
C13 B 1.6137(16)
C31 C33 1.5282(17)
C31 C32 1.5367(18)
C16 C17 1.3929(18)
C28 C30 1.5247(17)
C28 C29 1.5304(17)
C6 C5 1.3958(18)
C5 C4 1.391(2)
